data_2225432
loop_
_publ_author_name
'Nikolayenko, Igor Vasyl'
'Bazzicalupi, Carla'
'Thubron, Gayle Pamela'
'Grimmer, Craig'

_publ_section_title
;
 Ethyl (2<i>E</i>)-2-(hydroxyimino)propanoate
;
_journal_coeditor_code BQ2193
_journal_issue 4
_journal_name_full 'Acta Crystallographica Section E'
_journal_page_first o887
_journal_page_last o888
_journal_paper_doi 10.1107/S1600536810009438
_journal_volume 66
_journal_year 2010
_chemical_formula_iupac 'C5 H9 N O3'
_chemical_formula_moiety 'C5 H9 N O3'
_chemical_formula_sum 'C5 H9 N O3'
_chemical_formula_weight 131.13
_chemical_melting_point 369.0
_chemical_name_common 'ethylpyruvate oxime'
_chemical_name_systematic
;
Ethyl (2<i>E</i>)-2-(hydroxyimino)propanoate
;
_space_group_IT_number 14
_symmetry_cell_setting monoclinic
_symmetry_space_group_name_Hall '-P 2ybc'
_symmetry_space_group_name_H-M 'P 1 21/c 1'
_atom_sites_solution_hydrogens geom
_atom_sites_solution_primary direct
_atom_sites_solution_secondary difmap
_cell_angle_alpha 90.00
_cell_angle_beta 130.531(8)
_cell_angle_gamma 90.00
_cell_formula_units_Z 4
_cell_length_a 11.7430(10)
_cell_length_b 4.4227(6)
_cell_length_c 16.860(2)
_cell_measurement_reflns_used 842
_cell_measurement_temperature 150
_cell_measurement_theta_max 27.2315
_cell_measurement_theta_min 3.8940
_cell_volume 665.53(15)
_computing_cell_refinement 'CrysAlis CCD (Oxford Diffraction, 2008)'
_computing_data_collection 'CrysAlis CCD (Oxford Diffraction, 2008)'
_computing_data_reduction 'CrysAlis RED (Oxford Diffraction, 2008)'
_computing_molecular_graphics 'Mercury (Macrae <i>et al.</i>,  2008)'
_computing_publication_material 'publCIF (Westrip, 2010)'
_computing_structure_refinement 'SHELXL97 (Sheldrick, 2008)'
_computing_structure_solution 'SIR97 (Altomare <i>et al.</i>,  1999)'
_diffrn_ambient_temperature 150
_diffrn_detector_area_resol_mean 16.4547
_diffrn_measured_fraction_theta_full 0.981
_diffrn_measured_fraction_theta_max 0.981
_diffrn_measurement_device_type 'Oxford Diffraction PX Ultra CCD'
_diffrn_measurement_method \w
_diffrn_radiation_monochromator graphite
_diffrn_radiation_source 'Fine-focus sealed tube'
_diffrn_radiation_type MoK\a
_diffrn_radiation_wavelength 0.71073
_diffrn_reflns_av_R_equivalents 0.0432
_diffrn_reflns_av_sigmaI/netI 0.0709
_diffrn_reflns_limit_h_max 13
_diffrn_reflns_limit_h_min -13
_diffrn_reflns_limit_k_max 5
_diffrn_reflns_limit_k_min -5
_diffrn_reflns_limit_l_max 15
_diffrn_reflns_limit_l_min -19
_diffrn_reflns_number 2501
_diffrn_reflns_theta_full 25.02
_diffrn_reflns_theta_max 25.02
_diffrn_reflns_theta_min 4.57
_diffrn_standards_number 0
_exptl_absorpt_coefficient_mu 0.108
_exptl_absorpt_correction_T_max 0.97
_exptl_absorpt_correction_T_min 0.96
_exptl_absorpt_correction_type multi-scan
_exptl_absorpt_process_details
;
(CrysAlis RED; Oxford Diffraction, 2008)
;
_exptl_crystal_colour colorless
_exptl_crystal_density_diffrn 1.309
_exptl_crystal_density_method 'not measured'
_exptl_crystal_description prism
_exptl_crystal_F_000 280
_exptl_crystal_size_max 0.4
_exptl_crystal_size_mid 0.3
_exptl_crystal_size_min 0.3
_refine_diff_density_max 0.205
_refine_diff_density_min -0.197
_refine_ls_extinction_method none
_refine_ls_goodness_of_fit_ref 0.894
_refine_ls_hydrogen_treatment mixed
_refine_ls_matrix_type full
_refine_ls_number_parameters 88
_refine_ls_number_reflns 1150
_refine_ls_number_restraints 0
_refine_ls_restrained_S_all 0.894
_refine_ls_R_factor_all 0.0989
_refine_ls_R_factor_gt 0.0494
_refine_ls_shift/su_max 0.000
_refine_ls_shift/su_mean 0.000
_refine_ls_structure_factor_coef Fsqd
_refine_ls_weighting_details 'calc w=1/[\s^2^(Fo^2^)+(0.0705P)^2^+] where P=(Fo^2^+2Fc^2^)/3'
_refine_ls_weighting_scheme calc
_refine_ls_wR_factor_gt 0.1161
_refine_ls_wR_factor_ref 0.1304
_reflns_number_gt 655
_reflns_number_total 1150
_reflns_threshold_expression I>2sigma(I)
_cod_data_source_file bq2193.cif
_cod_data_source_block I
_cod_original_cell_volume 665.55(14)
_cod_original_sg_symbol_Hall '-p 2ybc'
_cod_original_sg_symbol_H-M 'P 21/c'
_cod_database_code 2225432
_cod_database_fobs_code 2225432

loop_
_symmetry_equiv_pos_as_xyz
'x, y, z'
'-x, y+1/2, -z+1/2'
'-x, -y, -z'
'x, -y-1/2, z-1/2'

loop_
_atom_site_type_symbol
_atom_site_label
_atom_site_fract_x
_atom_site_fract_y
_atom_site_fract_z
_atom_site_U_iso_or_equiv
_atom_site_adp_type
_atom_site_calc_flag
_atom_site_refinement_flags
_atom_site_occupancy
_atom_site_disorder_assembly
_atom_site_disorder_group
O O1 0.2376(2) 0.4841(4) 0.88980(14) 0.0406(6) Uani d . 1 . .
O O2 0.5119(2) 1.0534(5) 0.90703(16) 0.0443(6) Uani d . 1 . .
O O3 0.1496(2) 0.3150(4) 0.73304(15) 0.0449(6) Uani d . 1 . .
N N1 0.4183(2) 0.8478(5) 0.90293(17) 0.0376(6) Uani d . 1 . .
C C1 0.3385(3) 0.6943(6) 0.8184(2) 0.0363(7) Uani d . 1 . .
C C2 0.2319(3) 0.4760(6) 0.8080(2) 0.0356(7) Uani d . 1 . .
C C3 0.1312(3) 0.2900(7) 0.8827(2) 0.0430(8) Uani d . 1 . .
H H3A 0.1534 0.0792 0.8822 0.052 Uiso calc R 1 . .
H H3B 0.0301 0.3321 0.8190 0.052 Uiso calc R 1 . .
C C4 0.1452(4) 0.3545(7) 0.9759(2) 0.0552(9) Uani d . 1 . .
H H4A 0.1230 0.5637 0.9756 0.083 Uiso calc R 1 . .
H H4B 0.2455 0.3111 1.0385 0.083 Uiso calc R 1 . .
H H4C 0.0759 0.2301 0.9735 0.083 Uiso calc R 1 . .
C C5 0.3381(4) 0.7196(7) 0.7309(2) 0.0516(9) Uani d . 1 . .
H H5A 0.4368 0.6785 0.7556 0.077 Uiso calc R 1 . .
H H5B 0.3087 0.9204 0.7026 0.077 Uiso calc R 1 . .
H H5C 0.2686 0.5762 0.6776 0.077 Uiso calc R 1 . .
H H9 0.561(4) 1.124(8) 0.970(3) 0.094(14) Uiso d . 1 . .

loop_
_atom_site_aniso_label
_atom_site_aniso_U_11
_atom_site_aniso_U_22
_atom_site_aniso_U_33
_atom_site_aniso_U_12
_atom_site_aniso_U_13
_atom_site_aniso_U_23
O1 0.0409(13) 0.0400(12) 0.0408(12) -0.0054(10) 0.0265(11) -0.0035(9)
O2 0.0432(13) 0.0419(13) 0.0468(14) -0.0088(10) 0.0288(12) -0.0042(10)
O3 0.0432(13) 0.0421(13) 0.0419(11) -0.0071(10) 0.0243(11) -0.0105(10)
N1 0.0323(14) 0.0324(14) 0.0442(15) 0.0003(12) 0.0231(13) 0.0000(12)
C1 0.0344(17) 0.0318(16) 0.0386(16) 0.0040(14) 0.0218(15) 0.0017(14)
C2 0.0345(17) 0.0324(16) 0.0370(17) 0.0072(15) 0.0219(15) 0.0034(14)
C3 0.0412(19) 0.0355(17) 0.0501(17) -0.0035(14) 0.0288(16) 0.0007(14)
C4 0.062(2) 0.055(2) 0.067(2) 0.0007(18) 0.050(2) 0.0024(17)
C5 0.061(2) 0.052(2) 0.0507(18) -0.0053(17) 0.0401(18) -0.0066(16)

loop_
_atom_type_symbol
_atom_type_description
_atom_type_scat_dispersion_real
_atom_type_scat_dispersion_imag
_atom_type_scat_source
C C 0.0033 0.0016 'International Tables Vol C Tables 4.2.6.8 and 6.1.1.4'
H H 0.0000 0.0000 'International Tables Vol C Tables 4.2.6.8 and 6.1.1.4'
N N 0.0061 0.0033 'International Tables Vol C Tables 4.2.6.8 and 6.1.1.4'
O O 0.0106 0.0060 'International Tables Vol C Tables 4.2.6.8 and 6.1.1.4'

loop_
_geom_angle_atom_site_label_1
_geom_angle_atom_site_label_2
_geom_angle_atom_site_label_3
_geom_angle_site_symmetry_1
_geom_angle_site_symmetry_3
_geom_angle
_geom_angle_publ_flag
C2 O1 C3 . . 115.8(2) ?
N1 O2 H9 . . 100(2) ?
C1 N1 O2 . . 112.6(2) ?
N1 C1 C5 . . 126.7(3) ?
N1 C1 C2 . . 115.1(2) ?
C5 C1 C2 . . 118.2(3) ?
O3 C2 O1 . . 124.5(3) ?
O3 C2 C1 . . 122.9(2) ?
O1 C2 C1 . . 112.6(3) ?
O1 C3 C4 . . 107.4(2) ?
O1 C3 H3A . . 110.2 ?
C4 C3 H3A . . 110.2 ?
O1 C3 H3B . . 110.2 ?
C4 C3 H3B . . 110.2 ?
H3A C3 H3B . . 108.5 ?
C3 C4 H4A . . 109.5 ?
C3 C4 H4B . . 109.5 ?
H4A C4 H4B . . 109.5 ?
C3 C4 H4C . . 109.5 ?
H4A C4 H4C . . 109.5 ?
H4B C4 H4C . . 109.5 ?
C1 C5 H5A . . 109.5 ?
C1 C5 H5B . . 109.5 ?
H5A C5 H5B . . 109.5 ?
C1 C5 H5C . . 109.5 ?
H5A C5 H5C . . 109.5 ?
H5B C5 H5C . . 109.5 ?

loop_
_geom_bond_atom_site_label_1
_geom_bond_atom_site_label_2
_geom_bond_site_symmetry_2
_geom_bond_distance
_geom_bond_publ_flag
O1 C2 . 1.338(3) ?
O1 C3 . 1.456(3) ?
O2 N1 . 1.393(3) ?
O2 H9 . 0.88(4) ?
O3 C2 . 1.204(3) ?
N1 C1 . 1.279(3) ?
C1 C5 . 1.476(4) ?
C1 C2 . 1.498(4) ?
C3 C4 . 1.498(4) ?
C3 H3A . 0.9700 ?
C3 H3B . 0.9700 ?
C4 H4A . 0.9600 ?
C4 H4B . 0.9600 ?
C4 H4C . 0.9600 ?
C5 H5A . 0.9600 ?
C5 H5B . 0.9600 ?
C5 H5C . 0.9600 ?

loop_
_geom_hbond_atom_site_label_D
_geom_hbond_atom_site_label_H
_geom_hbond_atom_site_label_A
_geom_hbond_site_symmetry_A
_geom_hbond_distance_DH
_geom_hbond_distance_HA
_geom_hbond_distance_DA
_geom_hbond_angle_DHA
O2 H9 N1 3_677 0.88(4) 1.99(4) 2.778(3) 148(3)

loop_
_geom_torsion_atom_site_label_1
_geom_torsion_atom_site_label_2
_geom_torsion_atom_site_label_3
_geom_torsion_atom_site_label_4
_geom_torsion_site_symmetry_1
_geom_torsion_site_symmetry_2
_geom_torsion_site_symmetry_3
_geom_torsion_site_symmetry_4
_geom_torsion
_geom_torsion_publ_flag
O2 N1 C1 C2 . . . . -178.2(2) ?
N1 C1 C2 O3 . . . . -179.8(3) ?
N1 C1 C2 O1 . . . . 1.0(3) ?

loop_
_cod_related_entry_id
_cod_related_entry_database
_cod_related_entry_code
1 ChemSpider 7888309
